data_7121977
loop_
_publ_author_name
'Schaab, Jonas'
'Schwab, Miriam'
'Kratzert, Daniel'
'Schwabedissen, Jan'
'Stammler, Hans-Georg'
'Mitzel, Norbert W.'
'Krossing, Ingo'

_publ_section_title
;
 The perfluorinated alcohols c-C<sub>6</sub>F<sub>11</sub>OH,
 c-C<sub>6</sub>F<sub>10</sub>-1,1-(OH)<sub>2</sub> and
 c-C<sub>6</sub>F<sub>10</sub>-1-(CF<sub>3</sub>)OH.
;
_journal_issue 67
_journal_name_full 'Chemical communications (Cambridge, England)'
_journal_page_first 9294
_journal_page_last 9297
_journal_paper_doi 10.1039/c8cc05148h
_journal_volume 54
_journal_year 2018
_chemical_formula_moiety 'C6 F11 O, C4 H12 N'
_chemical_formula_sum 'C10 H12 F11 N O'
_chemical_formula_weight 371.21
_space_group_crystal_system monoclinic
_space_group_IT_number 14
_space_group_name_Hall '-P 2ybc'
_space_group_name_H-M_alt 'P 1 21/c 1'
_symmetry_space_group_name_Hall '-P 2ybc'
_symmetry_space_group_name_H-M 'P 1 21/c 1'
_atom_sites_solution_hydrogens difmap
_atom_sites_solution_primary dual
_audit_creation_date 2018-04-23
_audit_creation_method
;
Olex2 1.2
(compiled 2018.04.18 svn.r3501 for OlexSys, GUI svn.r5488)
;
_cell_angle_alpha 90
_cell_angle_beta 94.4750(10)
_cell_angle_gamma 90
_cell_formula_units_Z 4
_cell_length_a 7.4929(2)
_cell_length_b 10.3291(2)
_cell_length_c 18.0550(4)
_cell_measurement_reflns_used 8771
_cell_measurement_temperature 100(2)
_cell_measurement_theta_max 29.913
_cell_measurement_theta_min 3.37
_cell_volume 1393.11(6)
_computing_cell_refinement 'SAINT v7.68A (Bruker, 2009)'
_computing_data_collection 'Bruker APEX2 software'
_computing_data_reduction 'SAINT v7.68A (Bruker, 2009)'
_computing_molecular_graphics 'Olex2 (Dolomanov et al., 2009)'
_computing_publication_material 'Olex2 (Dolomanov et al., 2009)'
_computing_structure_refinement 'ShelXL (Sheldrick, 2015)'
_computing_structure_solution 'ShelXT (Sheldrick, 2015)'
_diffrn_ambient_temperature 100.15
_diffrn_detector 'Bruker APEX2 area detector'
_diffrn_detector_area_resol_mean 7.9
_diffrn_detector_type 'CCD area detector'
_diffrn_measured_fraction_theta_full 0.997
_diffrn_measured_fraction_theta_max 0.998
_diffrn_measurement_device 'fixed-chi two circle goniometer'
_diffrn_measurement_device_type 'CCD area detector'
_diffrn_measurement_method 'phi and omega scans'
_diffrn_radiation_monochromator 'mirror optics'
_diffrn_radiation_probe x-ray
_diffrn_radiation_type MoK\a
_diffrn_radiation_wavelength 0.71073
_diffrn_reflns_av_R_equivalents 0.0285
_diffrn_reflns_av_unetI/netI 0.0176
_diffrn_reflns_Laue_measured_fraction_full 0.997
_diffrn_reflns_Laue_measured_fraction_max 0.998
_diffrn_reflns_limit_h_max 10
_diffrn_reflns_limit_h_min -10
_diffrn_reflns_limit_k_max 14
_diffrn_reflns_limit_k_min -14
_diffrn_reflns_limit_l_max 25
_diffrn_reflns_limit_l_min -25
_diffrn_reflns_number 29035
_diffrn_reflns_point_group_measured_fraction_full 0.997
_diffrn_reflns_point_group_measured_fraction_max 0.998
_diffrn_reflns_theta_full 25.242
_diffrn_reflns_theta_max 30.022
_diffrn_reflns_theta_min 2.273
_diffrn_source 'sealed X-ray tube'
_diffrn_source_current 50
_diffrn_source_target Mo
_diffrn_source_type 'Incoatec Mo I\ms'
_diffrn_source_voltage 0.6
_exptl_absorpt_coefficient_mu 0.213
_exptl_absorpt_correction_T_max 0.7460
_exptl_absorpt_correction_T_min 0.7080
_exptl_absorpt_correction_type multi-scan
_exptl_absorpt_process_details
'SADABS-2008/1 (Bruker,2008) was used for absorption correction. wR2(int) was 0.0781 before and 0.0412 after correction. The Ratio of minimum to maximum transmission is 0.9491. The \l/2 correction factor is 0.0015.'
_exptl_crystal_colour colourless
_exptl_crystal_colour_primary colourless
_exptl_crystal_density_diffrn 1.770
_exptl_crystal_description block
_exptl_crystal_F_000 744
_exptl_crystal_recrystallization_method 'The material was recrystallised from DCM by slow evaporation'
_exptl_crystal_size_max 0.11
_exptl_crystal_size_mid 0.1
_exptl_crystal_size_min 0.08
_refine_diff_density_max 0.524
_refine_diff_density_min -0.247
_refine_diff_density_rms 0.048
_refine_ls_extinction_method none
_refine_ls_goodness_of_fit_ref 1.073
_refine_ls_hydrogen_treatment refxyz
_refine_ls_matrix_type full
_refine_ls_number_parameters 244
_refine_ls_number_reflns 4062
_refine_ls_number_restraints 0
_refine_ls_restrained_S_all 1.073
_refine_ls_R_factor_all 0.0418
_refine_ls_R_factor_gt 0.0340
_refine_ls_shift/su_max 0.000
_refine_ls_shift/su_mean 0.000
_refine_ls_structure_factor_coef Fsqd
_refine_ls_weighting_details 'w=1/[\s^2^(Fo^2^)+(0.0381P)^2^+0.5962P] where P=(Fo^2^+2Fc^2^)/3'
_refine_ls_weighting_scheme calc
_refine_ls_wR_factor_gt 0.0857
_refine_ls_wR_factor_ref 0.0904
_reflns_Friedel_coverage 0.000
_reflns_number_gt 3426
_reflns_number_total 4062
_reflns_threshold_expression 'I > 2\s(I)'
_cod_data_source_file c8cc05148h5.cif
_cod_data_source_block mol5
_cod_depositor_comments 'Adding full bibliography for 7121977--7121980.cif.'
_cod_database_code 7121977
_shelx_shelxl_version_number 2018/3
_shelx_space_group_comment
;
The symmetry employed for this shelxl refinement is uniquely defined
by the following loop, which should always be used as a source of
symmetry information in preference to the above space-group names.
They are only intended as comments.
;
_shelx_estimated_absorpt_t_max 0.983
_shelx_estimated_absorpt_t_min 0.977
_olex2_refinement_description
;
1. Fixed Uiso
 At 1.5 times of:
  All C(H,H,H) groups, All F(H,H,H) groups
;
_olex2_diffrn_ambient_temperature_device 'Oxford Cryosystems 700'
_olex2_exptl_crystal_mounting_method 'The crystal was mounted on a MITIGEN holder in perfluoroether oil'
_olex2_submission_special_instructions 'No special instructions were received'

loop_
_space_group_symop_operation_xyz
'x, y, z'
'-x, y+1/2, -z+1/2'
'-x, -y, -z'
'x, -y-1/2, z-1/2'

loop_
_atom_site_label
_atom_site_type_symbol
_atom_site_fract_x
_atom_site_fract_y
_atom_site_fract_z
_atom_site_U_iso_or_equiv
_atom_site_adp_type
_atom_site_occupancy
_atom_site_site_symmetry_order
_atom_site_calc_flag
_atom_site_refinement_flags_posn
F2 F 0.95498(10) 0.95954(7) 0.34337(4) 0.02488(17) Uani 1 1 d .
F1 F 1.05144(10) 0.85552(8) 0.44320(4) 0.02702(17) Uani 1 1 d .
F11 F 0.69207(9) 0.78842(7) 0.30822(4) 0.02173(15) Uani 1 1 d .
F6 F 1.16776(10) 0.60202(8) 0.42220(4) 0.02756(17) Uani 1 1 d .
F5 F 1.16012(10) 0.53791(7) 0.30725(4) 0.02636(17) Uani 1 1 d .
F4 F 1.01780(10) 0.75783(8) 0.25741(4) 0.02530(17) Uani 1 1 d .
F7 F 0.90064(12) 0.43943(7) 0.39410(5) 0.03253(19) Uani 1 1 d .
F3 F 1.24837(10) 0.79447(8) 0.33507(5) 0.03095(19) Uani 1 1 d .
F9 F 0.83540(13) 0.63499(8) 0.47918(4) 0.0345(2) Uani 1 1 d .
O1 O 0.68034(12) 0.86426(9) 0.42787(5) 0.02183(18) Uani 1 1 d .
F10 F 0.60212(11) 0.60026(8) 0.40204(6) 0.0379(2) Uani 1 1 d .
C2 C 0.96176(14) 0.84141(11) 0.37572(6) 0.0164(2) Uani 1 1 d .
C1 C 0.76769(14) 0.79383(11) 0.38688(6) 0.0157(2) Uani 1 1 d .
N N 0.49486(12) 0.17862(9) 0.38330(5) 0.01472(18) Uani 1 1 d .
C3 C 1.07680(15) 0.75316(11) 0.32982(7) 0.0185(2) Uani 1 1 d .
C5 C 0.88581(16) 0.55756(11) 0.36184(7) 0.0200(2) Uani 1 1 d .
C6 C 0.77063(16) 0.64696(12) 0.40721(7) 0.0210(2) Uani 1 1 d .
C4 C 1.07582(15) 0.61110(11) 0.35549(6) 0.0181(2) Uani 1 1 d .
C9 C 0.62508(16) 0.17832(13) 0.45072(7) 0.0203(2) Uani 1 1 d .
H9A H 0.681(2) 0.0930(17) 0.4542(9) 0.030 Uiso 1 1 d R
H9B H 0.712(2) 0.2445(17) 0.4449(9) 0.030 Uiso 1 1 d R
H9C H 0.563(2) 0.1979(17) 0.4937(10) 0.030 Uiso 1 1 d R
C11 C 0.35158(16) 0.08089(13) 0.39377(7) 0.0219(2) Uani 1 1 d .
H11A H 0.410(2) -0.0014(18) 0.3992(10) 0.033 Uiso 1 1 d R
H11B H 0.296(2) 0.1020(17) 0.4379(10) 0.033 Uiso 1 1 d R
H11C H 0.269(2) 0.0837(18) 0.3500(10) 0.033 Uiso 1 1 d R
C12 C 0.41226(19) 0.30925(12) 0.37261(7) 0.0243(2) Uani 1 1 d .
H12A H 0.355(2) 0.3311(18) 0.4166(10) 0.036 Uiso 1 1 d R
H12B H 0.509(2) 0.3714(18) 0.3663(10) 0.036 Uiso 1 1 d R
H12C H 0.331(2) 0.3060(18) 0.3289(10) 0.036 Uiso 1 1 d R
C10 C 0.59036(17) 0.14330(13) 0.31651(7) 0.0219(2) Uani 1 1 d .
F8 F 0.80666(10) 0.54011(8) 0.29320(4) 0.02782(17) Uani 1 1 d .
H10A H 0.684(3) 0.2054(19) 0.3135(10) 0.042 Uiso 1 1 d R
H10B H 0.642(3) 0.058(2) 0.3243(10) 0.042 Uiso 1 1 d R
H10C H 0.508(3) 0.1500(19) 0.2725(10) 0.042 Uiso 1 1 d R

loop_
_atom_site_aniso_label
_atom_site_aniso_U_11
_atom_site_aniso_U_22
_atom_site_aniso_U_33
_atom_site_aniso_U_23
_atom_site_aniso_U_13
_atom_site_aniso_U_12
F2 0.0221(3) 0.0137(3) 0.0393(4) 0.0058(3) 0.0053(3) 0.0001(3)
F1 0.0251(4) 0.0267(4) 0.0273(4) -0.0098(3) -0.0108(3) 0.0029(3)
F11 0.0189(3) 0.0275(4) 0.0178(3) -0.0021(3) -0.0047(3) 0.0017(3)
F6 0.0294(4) 0.0262(4) 0.0253(4) 0.0017(3) -0.0088(3) 0.0080(3)
F5 0.0278(4) 0.0214(4) 0.0310(4) -0.0034(3) 0.0096(3) 0.0075(3)
F4 0.0308(4) 0.0279(4) 0.0183(3) 0.0056(3) 0.0089(3) 0.0064(3)
F7 0.0403(5) 0.0131(3) 0.0456(5) 0.0065(3) 0.0125(4) 0.0009(3)
F3 0.0150(3) 0.0241(4) 0.0546(5) -0.0011(4) 0.0079(3) -0.0026(3)
F9 0.0556(5) 0.0305(4) 0.0190(4) 0.0102(3) 0.0139(3) 0.0123(4)
O1 0.0242(4) 0.0205(4) 0.0217(4) -0.0024(3) 0.0077(3) 0.0038(3)
F10 0.0262(4) 0.0233(4) 0.0671(6) -0.0012(4) 0.0219(4) -0.0079(3)
C2 0.0165(5) 0.0136(5) 0.0188(5) -0.0001(4) -0.0015(4) 0.0002(4)
C1 0.0163(5) 0.0170(5) 0.0139(5) 0.0000(4) 0.0009(4) -0.0008(4)
N 0.0155(4) 0.0147(4) 0.0140(4) 0.0010(3) 0.0010(3) -0.0003(3)
C3 0.0149(5) 0.0175(5) 0.0235(5) 0.0021(4) 0.0032(4) -0.0004(4)
C5 0.0235(5) 0.0139(5) 0.0229(5) -0.0004(4) 0.0034(4) -0.0006(4)
C6 0.0236(5) 0.0178(5) 0.0229(6) 0.0019(4) 0.0094(4) -0.0020(4)
C4 0.0191(5) 0.0167(5) 0.0184(5) -0.0005(4) 0.0011(4) 0.0036(4)
C9 0.0205(5) 0.0232(6) 0.0164(5) 0.0019(4) -0.0030(4) -0.0046(4)
C11 0.0203(5) 0.0236(6) 0.0215(6) 0.0013(5) 0.0003(4) -0.0076(5)
C12 0.0329(6) 0.0168(5) 0.0229(6) 0.0003(4) 0.0009(5) 0.0070(5)
C10 0.0214(5) 0.0297(6) 0.0153(5) 0.0016(4) 0.0052(4) 0.0066(5)
F8 0.0274(4) 0.0247(4) 0.0304(4) -0.0123(3) -0.0042(3) -0.0003(3)

loop_
_atom_type_symbol
_atom_type_description
_atom_type_scat_dispersion_real
_atom_type_scat_dispersion_imag
_atom_type_scat_source
C C 0.0033 0.0016 'International Tables Vol C Tables 4.2.6.8 and 6.1.1.4'
H H 0.0000 0.0000 'International Tables Vol C Tables 4.2.6.8 and 6.1.1.4'
F F 0.0171 0.0103 'International Tables Vol C Tables 4.2.6.8 and 6.1.1.4'
N N 0.0061 0.0033 'International Tables Vol C Tables 4.2.6.8 and 6.1.1.4'
O O 0.0106 0.0060 'International Tables Vol C Tables 4.2.6.8 and 6.1.1.4'

loop_
_geom_angle_atom_site_label_1
_geom_angle_atom_site_label_2
_geom_angle_atom_site_label_3
_geom_angle
F2 C2 F1 106.93(9)
F2 C2 C1 109.60(9)
F2 C2 C3 107.78(9)
F1 C2 C1 108.64(9)
F1 C2 C3 106.79(9)
C3 C2 C1 116.66(9)
F11 C1 C2 100.23(8)
F11 C1 C6 100.68(8)
O1 C1 F11 113.98(9)
O1 C1 C2 115.23(10)
O1 C1 C6 114.99(9)
C6 C1 C2 109.86(9)
C11 N C9 108.90(9)
C12 N C9 110.14(9)
C12 N C11 109.41(10)
C12 N C10 109.66(9)
C10 N C9 109.41(9)
C10 N C11 109.30(9)
F4 C3 F3 107.16(9)
F4 C3 C2 110.23(9)
F4 C3 C4 108.50(9)
F3 C3 C2 110.17(9)
F3 C3 C4 107.87(9)
C4 C3 C2 112.72(9)
F7 C5 C6 109.99(10)
F7 C5 C4 108.09(10)
C4 C5 C6 112.54(9)
F8 C5 F7 106.95(9)
F8 C5 C6 110.20(10)
F8 C5 C4 108.88(9)
F9 C6 C1 108.14(10)
F9 C6 C5 106.32(10)
F10 C6 F9 107.27(10)
F10 C6 C1 109.60(10)
F10 C6 C5 107.99(10)
C5 C6 C1 117.08(9)
F6 C4 F5 107.87(9)
F6 C4 C3 108.81(9)
F6 C4 C5 108.70(9)
F5 C4 C3 109.08(9)
F5 C4 C5 109.23(9)
C3 C4 C5 113.02(9)

loop_
_geom_bond_atom_site_label_1
_geom_bond_atom_site_label_2
_geom_bond_distance
F2 C2 1.3521(13)
F1 C2 1.3525(13)
F11 C1 1.4886(12)
F6 C4 1.3432(13)
F5 C4 1.3473(13)
F4 C3 1.3479(14)
F7 C5 1.3528(14)
F3 C3 1.3508(13)
F9 C6 1.3568(14)
O1 C1 1.2573(13)
F10 C6 1.3481(14)
C2 C1 1.5628(15)
C2 C3 1.5402(16)
C1 C6 1.5607(16)
N C9 1.4994(14)
N C11 1.4963(15)
N C12 1.4907(15)
N C10 1.4947(14)
C3 C4 1.5390(16)
C5 C6 1.5423(16)
C5 C4 1.5400(16)
C5 F8 1.3437(14)

loop_
_geom_torsion_atom_site_label_1
_geom_torsion_atom_site_label_2
_geom_torsion_atom_site_label_3
_geom_torsion_atom_site_label_4
_geom_torsion
F2 C2 C1 F11 61.90(10)
F2 C2 C1 O1 -60.89(12)
F2 C2 C1 C6 167.29(9)
F2 C2 C3 F4 -51.57(12)
F2 C2 C3 F3 66.49(12)
F2 C2 C3 C4 -172.96(9)
F1 C2 C1 F11 178.42(8)
F1 C2 C1 O1 55.63(12)
F1 C2 C1 C6 -76.19(11)
F1 C2 C3 F4 -166.16(9)
F1 C2 C3 F3 -48.10(12)
F1 C2 C3 C4 72.45(12)
F11 C1 C6 F9 -179.20(8)
F11 C1 C6 F10 -62.57(11)
F11 C1 C6 C5 60.82(12)
F4 C3 C4 F6 167.46(8)
F4 C3 C4 F5 50.02(12)
F4 C3 C4 C5 -71.69(11)
F7 C5 C6 F9 48.15(13)
F7 C5 C6 F10 -66.71(13)
F7 C5 C6 C1 169.08(10)
F7 C5 C4 F6 -50.91(12)
F7 C5 C4 F5 66.56(12)
F7 C5 C4 C3 -171.82(9)
F3 C3 C4 F6 51.69(12)
F3 C3 C4 F5 -65.76(12)
F3 C3 C4 C5 172.53(9)
O1 C1 C6 F9 -56.23(13)
O1 C1 C6 F10 60.41(13)
O1 C1 C6 C5 -176.20(10)
C2 C1 C6 F9 75.72(11)
C2 C1 C6 F10 -167.65(9)
C2 C1 C6 C5 -44.26(13)
C2 C3 C4 F6 -70.17(12)
C2 C3 C4 F5 172.39(9)
C2 C3 C4 C5 50.67(13)
C1 C2 C3 F4 72.16(12)
C1 C2 C3 F3 -169.78(9)
C1 C2 C3 C4 -49.23(13)
C3 C2 C1 F11 -60.88(11)
C3 C2 C1 O1 176.33(10)
C3 C2 C1 C6 44.50(13)
C6 C5 C4 F6 70.76(12)
C6 C5 C4 F5 -171.77(9)
C6 C5 C4 C3 -50.14(13)
C4 C5 C6 F9 -72.44(12)
C4 C5 C6 F10 172.70(10)
C4 C5 C6 C1 48.49(14)
F8 C5 C6 F9 165.82(9)
F8 C5 C6 F10 50.96(13)
F8 C5 C6 C1 -73.25(13)
F8 C5 C4 F6 -166.75(9)
F8 C5 C4 F5 -49.29(12)
F8 C5 C4 C3 72.34(12)
